data_2208341
loop_
_publ_author_name
'Adrian, Rafael A.'
'Benson, Ronald E.'
'Daniels, Lee M.'
'Tiekink, Edward R. T.'
'Walmsley, Judith A.'

_publ_section_title
;
 Di-\m-hydroxo-bis[(2,2'-bipyridine)palladium(II)]
 trifluoromethanesulfonate
;
_journal_coeditor_code HG2008
_journal_issue 3
_journal_name_full 'Acta Crystallographica Section E'
_journal_page_first m601
_journal_page_last m603
_journal_paper_doi 10.1107/S1600536806005782
_journal_volume 62
_journal_year 2006
_chemical_formula_iupac '[Pd2 (O1 H1)2 (C10 H8 N2)2] (C1 F3 O3 S1)2'
_chemical_formula_moiety 'C20 H18 N4 O2 Pd2, 2(C1 F3 O3 S1)'
_chemical_formula_sum 'C22 H18 F6 N4 O8 Pd2 S2'
_chemical_formula_weight 857.32
_chemical_name_systematic
;
Di-\m-hydroxo-bis[(2,2'-bipyridine)palladium(II)] trifluoromethanesulfonate
;
_space_group_IT_number 2
_symmetry_cell_setting triclinic
_symmetry_space_group_name_Hall '-P 1'
_symmetry_space_group_name_H-M 'P -1'
_atom_sites_solution_hydrogens geom
_atom_sites_solution_primary direct
_atom_sites_solution_secondary difmap
_audit_creation_method SHELXL-97
_cell_angle_alpha 86.6260(10)
_cell_angle_beta 84.1530(10)
_cell_angle_gamma 75.6100(10)
_cell_formula_units_Z 2
_cell_length_a 7.61620(10)
_cell_length_b 12.7248(2)
_cell_length_c 14.6448(2)
_cell_measurement_reflns_used 24414
_cell_measurement_temperature 153(2)
_cell_measurement_theta_max 25.6
_cell_measurement_theta_min 2.1
_cell_volume 1366.79(3)
_computing_cell_refinement 'TwinSolve (Rigaku, 2002)'
_computing_data_collection 'CrystalClear (Rigaku/MSC, 2005)'
_computing_data_reduction Twinsolve
_computing_molecular_graphics 'ORTEPII (Johnson, 1976)'
_computing_publication_material SHELXL97
_computing_structure_refinement 'SHELXL97 (Sheldrick, 1997)'
_computing_structure_solution 'PATTY in DIRDIF92 (Beurskens <i>et al.</i>,  1992)'
_diffrn_ambient_temperature 153(2)
_diffrn_measured_fraction_theta_full 0.999
_diffrn_measured_fraction_theta_max 0.999
_diffrn_measurement_device_type 'Rigaku R-AXIS SPIDER'
_diffrn_measurement_method \w
_diffrn_radiation_monochromator graphite
_diffrn_radiation_source 'fine-focus sealed tube'
_diffrn_radiation_type MoK\a
_diffrn_radiation_wavelength 0.71069
_diffrn_reflns_av_R_equivalents 0.040
_diffrn_reflns_av_sigmaI/netI 0.015
_diffrn_reflns_limit_h_max 9
_diffrn_reflns_limit_h_min -9
_diffrn_reflns_limit_k_max 15
_diffrn_reflns_limit_k_min -15
_diffrn_reflns_limit_l_max 17
_diffrn_reflns_limit_l_min -17
_diffrn_reflns_number 42226
_diffrn_reflns_theta_full 25.6
_diffrn_reflns_theta_max 25.6
_diffrn_reflns_theta_min 2.1
_diffrn_standards_decay_% '< 1'
_diffrn_standards_interval_count 0
_diffrn_standards_interval_time 0
_diffrn_standards_number 0
_exptl_absorpt_coefficient_mu 1.565
_exptl_absorpt_correction_T_max 0.918
_exptl_absorpt_correction_T_min 0.754
_exptl_absorpt_correction_type numerical
_exptl_absorpt_process_details '(Katayama, 1986; Paturle & Coppens, 1988)'
_exptl_crystal_colour yellow
_exptl_crystal_density_diffrn 2.083
_exptl_crystal_density_method 'not measured'
_exptl_crystal_description block
_exptl_crystal_F_000 840
_exptl_crystal_size_max 0.30
_exptl_crystal_size_mid 0.20
_exptl_crystal_size_min 0.15
_refine_diff_density_max 0.48
_refine_diff_density_min -0.41
_refine_ls_extinction_method none
_refine_ls_goodness_of_fit_ref 1.18
_refine_ls_hydrogen_treatment constr
_refine_ls_matrix_type full
_refine_ls_number_parameters 397
_refine_ls_number_reflns 5114
_refine_ls_number_restraints 0
_refine_ls_restrained_S_all 1.18
_refine_ls_R_factor_all 0.030
_refine_ls_R_factor_gt 0.027
_refine_ls_shift/su_max 0.002
_refine_ls_shift/su_mean 0.000
_refine_ls_structure_factor_coef Fsqd
_refine_ls_weighting_details 'calc w=1/[\s^2^(Fo^2^)+(0.0188P)^2^+2.6048P] where P=(Fo^2^+2Fc^2^)/3'
_refine_ls_weighting_scheme calc
_refine_ls_wR_factor_gt 0.056
_refine_ls_wR_factor_ref 0.057
_reflns_number_gt 4826
_reflns_number_total 5114
_reflns_threshold_expression I>2\s(I)
_cod_data_source_file hg2008.cif
_cod_data_source_block I
_cod_database_code 2208341
_cod_database_fobs_code 2208341

loop_
_symmetry_equiv_pos_as_xyz
'x, y, z'
'-x, -y, -z'

loop_
_atom_site_type_symbol
_atom_site_label
_atom_site_fract_x
_atom_site_fract_y
_atom_site_fract_z
_atom_site_U_iso_or_equiv
_atom_site_adp_type
_atom_site_calc_flag
_atom_site_refinement_flags
_atom_site_occupancy
Pd Pd1 0.21847(3) 0.493717(16) 0.469263(14) 0.01154(6) Uani d . 1
Pd Pd2 0.43435(3) 0.383400(17) 0.630555(14) 0.01202(6) Uani d . 1
S S1 0.71398(10) 0.15744(6) 0.35765(5) 0.01729(15) Uani d . 1
S S2 0.21427(10) 0.26255(6) 0.97076(5) 0.02006(16) Uani d . 1
F F1 0.7459(3) 0.22519(16) 0.18585(13) 0.0375(5) Uani d . 1
F F2 0.5010(3) 0.17186(18) 0.22594(14) 0.0381(5) Uani d . 1
F F3 0.7581(3) 0.05432(15) 0.20453(13) 0.0352(5) Uani d . 1
F F4 0.1014(4) 0.1156(2) 1.07670(17) 0.0626(8) Uani d . 1
F F5 0.3232(3) 0.04992(19) 0.9771(2) 0.0612(8) Uani d . 1
F F6 0.0562(3) 0.11149(17) 0.93393(17) 0.0445(6) Uani d . 1
O O1 0.3465(3) 0.34368(15) 0.51447(13) 0.0152(4) Uani d . 1
H H1O 0.4329 0.3173 0.4758 0.023 Uiso d . 1
O O2 0.2825(3) 0.53066(15) 0.59194(13) 0.0146(4) Uani d . 1
H H2O 0.3347 0.5814 0.5912 0.023 Uiso d . 1
O O3 0.6244(3) 0.27055(16) 0.37860(15) 0.0202(4) Uani d . 1
O O4 0.9088(3) 0.13130(19) 0.35826(17) 0.0306(5) Uani d . 1
O O5 0.6233(3) 0.08042(18) 0.40401(15) 0.0289(5) Uani d . 1
O O6 0.0335(3) 0.33191(19) 0.98494(16) 0.0324(6) Uani d . 1
O O7 0.2901(3) 0.2608(2) 0.87624(16) 0.0338(6) Uani d . 1
O O8 0.3366(3) 0.2680(2) 1.03778(17) 0.0356(6) Uani d . 1
N N1 0.0826(3) 0.63997(19) 0.42591(16) 0.0143(5) Uani d . 1
N N2 0.1421(3) 0.45179(19) 0.35364(16) 0.0137(5) Uani d . 1
N N3 0.5148(3) 0.41899(19) 0.74775(16) 0.0141(5) Uani d . 1
N N4 0.5632(3) 0.23443(19) 0.67120(16) 0.0142(5) Uani d . 1
C C1 0.0539(4) 0.7319(2) 0.4713(2) 0.0174(6) Uani d . 1
H H1 0.1000 0.7291 0.5295 0.021 Uiso calc R 1
C C2 -0.0405(4) 0.8305(2) 0.4364(2) 0.0208(6) Uani d . 1
H H2 -0.0595 0.8947 0.4699 0.025 Uiso calc R 1
C C3 -0.1071(4) 0.8341(2) 0.3511(2) 0.0220(7) Uani d . 1
H H3 -0.1707 0.9013 0.3252 0.026 Uiso calc R 1
C C4 -0.0807(4) 0.7395(2) 0.3038(2) 0.0182(6) Uani d . 1
H H4 -0.1268 0.7407 0.2457 0.022 Uiso calc R 1
C C5 0.0148(4) 0.6427(2) 0.34294(19) 0.0147(6) Uani d . 1
C C6 0.0459(4) 0.5351(2) 0.30254(19) 0.0142(6) Uani d . 1
C C7 -0.0197(4) 0.5172(2) 0.2216(2) 0.0174(6) Uani d . 1
H H7 -0.0845 0.5763 0.1861 0.021 Uiso calc R 1
C C8 0.0105(4) 0.4117(3) 0.1932(2) 0.0206(6) Uani d . 1
H H8 -0.0334 0.3977 0.1378 0.025 Uiso calc R 1
C C9 0.1053(4) 0.3266(3) 0.2462(2) 0.0205(6) Uani d . 1
H H9 0.1255 0.2537 0.2282 0.025 Uiso calc R 1
C C10 0.1700(4) 0.3495(2) 0.3259(2) 0.0174(6) Uani d . 1
H H10 0.2358 0.2913 0.3621 0.021 Uiso calc R 1
C C11 0.4824(4) 0.5193(2) 0.7806(2) 0.0170(6) Uani d . 1
H H11 0.4105 0.5787 0.7482 0.020 Uiso calc R 1
C C12 0.5511(4) 0.5383(2) 0.8607(2) 0.0182(6) Uani d . 1
H H12 0.5274 0.6098 0.8826 0.022 Uiso calc R 1
C C13 0.6548(4) 0.4514(3) 0.9079(2) 0.0199(6) Uani d . 1
H H13 0.7055 0.4627 0.9621 0.024 Uiso calc R 1
C C14 0.6843(4) 0.3473(2) 0.8756(2) 0.0185(6) Uani d . 1
H H14 0.7528 0.2867 0.9082 0.022 Uiso calc R 1
C C15 0.6124(4) 0.3333(2) 0.7954(2) 0.0157(6) Uani d . 1
C C16 0.6355(4) 0.2277(2) 0.75299(19) 0.0153(6) Uani d . 1
C C17 0.7211(4) 0.1281(2) 0.7910(2) 0.0206(6) Uani d . 1
H H17 0.7690 0.1238 0.8489 0.025 Uiso calc R 1
C C18 0.7358(4) 0.0346(2) 0.7431(2) 0.0236(7) Uani d . 1
H H18 0.7958 -0.0342 0.7676 0.028 Uiso calc R 1
C C19 0.6627(4) 0.0425(2) 0.6597(2) 0.0217(7) Uani d . 1
H H19 0.6723 -0.0206 0.6261 0.026 Uiso calc R 1
C C20 0.5752(4) 0.1438(2) 0.6259(2) 0.0182(6) Uani d . 1
H H20 0.5223 0.1494 0.5692 0.022 Uiso calc R 1
C C21 0.6777(4) 0.1513(2) 0.2366(2) 0.0233(7) Uani d . 1
C C22 0.1738(5) 0.1273(3) 0.9908(2) 0.0310(8) Uani d . 1

loop_
_atom_site_aniso_label
_atom_site_aniso_U_11
_atom_site_aniso_U_22
_atom_site_aniso_U_33
_atom_site_aniso_U_12
_atom_site_aniso_U_13
_atom_site_aniso_U_23
Pd1 0.01055(11) 0.01229(11) 0.01163(11) -0.00245(8) -0.00079(8) -0.00104(8)
Pd2 0.01139(11) 0.01279(11) 0.01170(11) -0.00252(8) -0.00107(8) -0.00072(8)
S1 0.0186(4) 0.0153(3) 0.0175(4) -0.0022(3) -0.0022(3) -0.0049(3)
S2 0.0211(4) 0.0237(4) 0.0165(4) -0.0057(3) -0.0061(3) -0.0010(3)
F1 0.0573(14) 0.0274(11) 0.0242(10) -0.0091(10) 0.0078(9) 0.0028(8)
F2 0.0327(11) 0.0474(13) 0.0327(11) -0.0009(10) -0.0158(9) -0.0066(10)
F3 0.0544(13) 0.0219(10) 0.0234(10) 0.0039(9) -0.0040(9) -0.0101(8)
F4 0.0778(19) 0.0730(19) 0.0449(15) -0.0386(16) -0.0106(13) 0.0304(13)
F5 0.0493(15) 0.0287(12) 0.102(2) 0.0113(11) -0.0354(15) -0.0110(13)
F6 0.0419(13) 0.0338(12) 0.0658(16) -0.0158(10) -0.0254(11) -0.0037(11)
O1 0.0155(10) 0.0146(10) 0.0150(10) -0.0026(8) -0.0010(8) -0.0024(8)
O2 0.0167(10) 0.0119(10) 0.0160(10) -0.0050(8) -0.0018(8) -0.0004(8)
O3 0.0193(10) 0.0164(10) 0.0241(11) -0.0027(8) 0.0006(9) -0.0060(9)
O4 0.0200(11) 0.0330(13) 0.0354(14) 0.0043(10) -0.0065(10) -0.0145(11)
O5 0.0461(15) 0.0227(12) 0.0212(12) -0.0155(11) 0.0001(10) -0.0010(9)
O6 0.0309(13) 0.0309(13) 0.0306(13) 0.0060(10) -0.0085(10) -0.0092(10)
O7 0.0271(12) 0.0568(17) 0.0197(12) -0.0161(12) -0.0015(10) 0.0048(11)
O8 0.0380(14) 0.0420(15) 0.0317(14) -0.0114(12) -0.0198(11) -0.0061(11)
N1 0.0100(11) 0.0170(12) 0.0161(12) -0.0043(9) 0.0008(9) -0.0016(10)
N2 0.0112(11) 0.0140(12) 0.0155(12) -0.0035(9) 0.0015(9) -0.0009(9)
N3 0.0112(11) 0.0164(12) 0.0147(12) -0.0037(9) 0.0001(9) -0.0009(9)
N4 0.0143(12) 0.0162(12) 0.0133(12) -0.0061(10) -0.0002(9) -0.0015(9)
C1 0.0137(13) 0.0180(15) 0.0214(15) -0.0054(11) -0.0008(11) -0.0028(12)
C2 0.0178(15) 0.0162(15) 0.0282(17) -0.0045(12) 0.0007(12) -0.0034(12)
C3 0.0207(15) 0.0166(15) 0.0266(17) -0.0024(12) -0.0003(13) 0.0040(13)
C4 0.0176(14) 0.0192(15) 0.0178(15) -0.0051(12) -0.0010(12) 0.0021(12)
C5 0.0101(13) 0.0189(14) 0.0152(14) -0.0049(11) 0.0017(11) 0.0003(11)
C6 0.0114(13) 0.0166(14) 0.0149(14) -0.0059(11) 0.0026(11) 0.0005(11)
C7 0.0143(14) 0.0232(16) 0.0143(14) -0.0044(12) -0.0016(11) 0.0021(12)
C8 0.0193(15) 0.0282(17) 0.0158(15) -0.0076(13) -0.0011(12) -0.0053(12)
C9 0.0208(15) 0.0198(15) 0.0216(16) -0.0061(12) -0.0003(12) -0.0045(12)
C10 0.0159(14) 0.0174(15) 0.0178(15) -0.0029(12) 0.0014(11) -0.0016(12)
C11 0.0139(13) 0.0165(14) 0.0195(15) -0.0027(11) 0.0016(11) -0.0012(12)
C12 0.0174(14) 0.0202(15) 0.0175(15) -0.0058(12) 0.0019(12) -0.0049(12)
C13 0.0171(14) 0.0299(17) 0.0136(14) -0.0074(13) 0.0011(11) -0.0057(12)
C14 0.0151(14) 0.0234(16) 0.0166(15) -0.0033(12) -0.0038(11) -0.0002(12)
C15 0.0122(13) 0.0185(15) 0.0172(14) -0.0065(11) 0.0012(11) 0.0001(11)
C16 0.0123(13) 0.0177(14) 0.0165(14) -0.0057(11) 0.0006(11) 0.0003(11)
C17 0.0207(15) 0.0210(16) 0.0218(16) -0.0061(12) -0.0085(12) 0.0024(12)
C18 0.0230(16) 0.0154(15) 0.0313(18) -0.0021(12) -0.0067(13) 0.0042(13)
C19 0.0204(15) 0.0157(15) 0.0296(17) -0.0052(12) -0.0013(13) -0.0027(13)
C20 0.0168(14) 0.0212(15) 0.0175(15) -0.0060(12) -0.0016(12) -0.0011(12)
C21 0.0278(17) 0.0184(15) 0.0209(16) 0.0001(13) -0.0020(13) -0.0021(12)
C22 0.0303(18) 0.0297(18) 0.035(2) -0.0086(15) -0.0115(15) 0.0024(15)

loop_
_atom_type_symbol
_atom_type_description
_atom_type_scat_dispersion_real
_atom_type_scat_dispersion_imag
_atom_type_scat_source
C C 0.0033 0.0016 'International Tables Vol C Tables 4.2.6.8 and 6.1.1.4'
H H 0.0000 0.0000 'International Tables Vol C Tables 4.2.6.8 and 6.1.1.4'
F F 0.0171 0.0103 'International Tables Vol C Tables 4.2.6.8 and 6.1.1.4'
N N 0.0061 0.0033 'International Tables Vol C Tables 4.2.6.8 and 6.1.1.4'
O O 0.0106 0.0060 'International Tables Vol C Tables 4.2.6.8 and 6.1.1.4'
Pd Pd -0.9988 1.0072 'International Tables Vol C Tables 4.2.6.8 and 6.1.1.4'
S S 0.1246 0.1234 'International Tables Vol C Tables 4.2.6.8 and 6.1.1.4'

loop_
_geom_angle_atom_site_label_1
_geom_angle_atom_site_label_2
_geom_angle_atom_site_label_3
_geom_angle
_geom_angle_publ_flag
O1 Pd1 O2 80.45(8) y
O1 Pd1 N1 177.66(8) y
O1 Pd1 N2 98.02(9) y
O2 Pd1 N1 100.12(9) y
O2 Pd1 N2 175.69(8) y
N1 Pd1 N2 81.25(9) y
O1 Pd2 O2 80.30(8) y
O1 Pd2 N3 177.71(8) y
O1 Pd2 N4 97.94(9) y
O2 Pd2 N3 100.55(9) y
O2 Pd2 N4 174.91(8) y
N3 Pd2 N4 81.03(9) y
N1 Pd1 Pd2 140.39(7) ?
N2 Pd1 Pd2 138.35(7) ?
O2 Pd1 Pd2 40.39(5) ?
O1 Pd1 Pd2 40.36(5) ?
N4 Pd2 Pd1 138.27(7) ?
N3 Pd2 Pd1 140.69(7) ?
O2 Pd2 Pd1 40.26(5) ?
O1 Pd2 Pd1 40.35(5) ?
O5 S1 O4 116.10(15) ?
O5 S1 O3 113.55(13) ?
O4 S1 O3 114.06(13) ?
O5 S1 C21 104.35(14) ?
O4 S1 C21 104.04(14) ?
O3 S1 C21 102.69(13) ?
O8 S2 O6 115.87(15) ?
O8 S2 O7 115.66(15) ?
O6 S2 O7 113.63(15) ?
O8 S2 C22 103.77(16) ?
O6 S2 C22 102.41(16) ?
O7 S2 C22 102.96(17) ?
Pd1 O1 Pd2 99.29(8) y
Pd1 O1 H1O 109.0 ?
Pd2 O1 H1O 112.2 ?
Pd1 O2 Pd2 99.35(8) y
Pd1 O2 H2O 116.1 ?
Pd2 O2 H2O 114.8 ?
C5 N1 C1 119.4(2) ?
C5 N1 Pd1 115.03(19) ?
C1 N1 Pd1 125.6(2) ?
C6 N2 C10 119.2(2) ?
C6 N2 Pd1 115.38(19) ?
C10 N2 Pd1 125.3(2) ?
C15 N3 C11 119.3(2) ?
C15 N3 Pd2 115.37(19) ?
C11 N3 Pd2 125.3(2) ?
C20 N4 C16 119.9(2) ?
C20 N4 Pd2 124.8(2) ?
C16 N4 Pd2 115.20(19) ?
N1 C1 C2 122.2(3) ?
N1 C1 H1 118.9 ?
C2 C1 H1 118.9 ?
C3 C2 C1 118.6(3) ?
C3 C2 H2 120.7 ?
C1 C2 H2 120.7 ?
C2 C3 C4 119.9(3) ?
C2 C3 H3 120.0 ?
C4 C3 H3 120.0 ?
C5 C4 C3 118.6(3) ?
C5 C4 H4 120.7 ?
C3 C4 H4 120.7 ?
N1 C5 C4 121.2(3) ?
N1 C5 C6 114.2(2) ?
C4 C5 C6 124.6(3) ?
N2 C6 C7 121.4(3) ?
N2 C6 C5 114.1(2) ?
C7 C6 C5 124.4(3) ?
C6 C7 C8 119.0(3) ?
C6 C7 H7 120.5 ?
C8 C7 H7 120.5 ?
C9 C8 C7 119.5(3) ?
C9 C8 H8 120.3 ?
C7 C8 H8 120.3 ?
C8 C9 C10 119.0(3) ?
C8 C9 H9 120.5 ?
C10 C9 H9 120.5 ?
N2 C10 C9 121.8(3) ?
N2 C10 H10 119.1 ?
C9 C10 H10 119.1 ?
N3 C11 C12 121.9(3) ?
N3 C11 H11 119.1 ?
C12 C11 H11 119.1 ?
C13 C12 C11 118.7(3) ?
C13 C12 H12 120.6 ?
C11 C12 H12 120.6 ?
C14 C13 C12 119.6(3) ?
C14 C13 H13 120.2 ?
C12 C13 H13 120.2 ?
C13 C14 C15 119.1(3) ?
C13 C14 H14 120.4 ?
C15 C14 H14 120.4 ?
N3 C15 C14 121.3(3) ?
N3 C15 C16 114.1(2) ?
C14 C15 C16 124.6(3) ?
N4 C16 C17 120.9(3) ?
N4 C16 C15 114.3(2) ?
C17 C16 C15 124.8(3) ?
C16 C17 C18 119.0(3) ?
C16 C17 H17 120.5 ?
C18 C17 H17 120.5 ?
C17 C18 C19 119.6(3) ?
C17 C18 H18 120.2 ?
C19 C18 H18 120.2 ?
C20 C19 C18 119.0(3) ?
C20 C19 H19 120.5 ?
C18 C19 H19 120.5 ?
N4 C20 C19 121.6(3) ?
N4 C20 H20 119.2 ?
C19 C20 H20 119.2 ?
F3 C21 F2 108.6(3) ?
F3 C21 F1 108.2(3) ?
F2 C21 F1 107.9(3) ?
F3 C21 S1 110.9(2) ?
F2 C21 S1 110.6(2) ?
F1 C21 S1 110.5(2) ?
F5 C22 F4 108.4(3) ?
F5 C22 F6 107.1(3) ?
F4 C22 F6 107.5(3) ?
F5 C22 S2 112.5(3) ?
F4 C22 S2 110.6(3) ?
F6 C22 S2 110.5(2) ?

loop_
_geom_bond_atom_site_label_1
_geom_bond_atom_site_label_2
_geom_bond_distance
_geom_bond_publ_flag
Pd1 O1 2.0228(19) y
Pd1 O2 2.0195(19) y
Pd1 N1 1.994(2) y
Pd1 N2 1.988(2) y
Pd2 O1 2.0233(19) y
Pd2 O2 2.0249(19) y
Pd2 N3 1.992(2) y
Pd2 N4 1.993(2) y
Pd1 Pd2 3.0834(3) ?
S1 O5 1.436(2) ?
S1 O4 1.439(2) ?
S1 O3 1.467(2) ?
S1 C21 1.831(3) ?
S2 O8 1.436(2) ?
S2 O6 1.441(2) ?
S2 O7 1.444(2) ?
S2 C22 1.825(4) ?
F1 C21 1.337(4) ?
F2 C21 1.329(4) ?
F3 C21 1.324(4) ?
F4 C22 1.336(4) ?
F5 C22 1.313(4) ?
F6 C22 1.341(4) ?
O1 H1O 0.8380 ?
O2 H2O 0.8375 ?
N1 C5 1.363(4) ?
N1 C1 1.339(4) ?
N2 C6 1.361(4) ?
N2 C10 1.346(4) ?
N3 C15 1.357(4) ?
N3 C11 1.346(4) ?
N4 C20 1.343(4) ?
N4 C16 1.358(4) ?
C1 C2 1.380(4) ?
C1 H1 0.9500 ?
C2 C3 1.390(5) ?
C2 H2 0.9500 ?
C3 C4 1.385(4) ?
C3 H3 0.9500 ?
C4 C5 1.389(4) ?
C4 H4 0.9500 ?
C5 C6 1.478(4) ?
C6 C7 1.384(4) ?
C7 C8 1.386(4) ?
C7 H7 0.9500 ?
C8 C9 1.387(4) ?
C8 H8 0.9500 ?
C9 C10 1.385(4) ?
C9 H9 0.9500 ?
C10 H10 0.9500 ?
C11 C12 1.389(4) ?
C11 H11 0.9500 ?
C12 C13 1.383(4) ?
C12 H12 0.9500 ?
C13 C14 1.389(4) ?
C13 H13 0.9500 ?
C14 C15 1.384(4) ?
C14 H14 0.9500 ?
C15 C16 1.477(4) ?
C16 C17 1.386(4) ?
C17 C18 1.391(4) ?
C17 H17 0.9500 ?
C18 C19 1.382(5) ?
C18 H18 0.9500 ?
C19 C20 1.384(4) ?
C19 H19 0.9500 ?
C20 H20 0.9500 ?

loop_
_geom_hbond_atom_site_label_D
_geom_hbond_atom_site_label_H
_geom_hbond_atom_site_label_A
_geom_hbond_site_symmetry_A
_geom_hbond_distance_DH
_geom_hbond_distance_HA
_geom_hbond_distance_DA
_geom_hbond_angle_DHA
_geom_hbond_publ_flag
O1 H1o O3 1_555 0.84 1.94 2.772(3) 174 yes
O2 H2o O3 2_666 0.84 2.06 2.858(3) 158 yes
C1 H1 O4 2_666 0.95 2.47 3.201(4) 133 yes
C3 H3 F3 1_465 0.95 2.54 3.439(3) 157 yes
C4 H4 O7 2_566 0.95 2.28 3.218(4) 168 yes
C7 H7 O7 2_566 0.95 2.46 3.392(4) 168 yes
C8 H8 O6 1_554 0.95 2.40 3.245(4) 148 yes
C11 H11 O3 2_666 0.95 2.57 3.438(3) 151 yes
C12 H12 O8 2_667 0.95 2.47 3.280(4) 143 yes
C20 H20 O5 1_555 0.95 2.60 3.356(4) 137 yes
